data_4031464
loop_
_publ_author_name
'Hartsuiker, J.G.'
'Wagner, A.J.'

_publ_section_title
;
 Crystal structure of compounds with (N-P)n rings. Part 12.
 Decafluorocyclopentaphosphazene
;
_journal_name_full
;
Journal of the Chemical Society. Dalton Transactions, Inorganic Chemistry 
(1972-)
;
_journal_page_first 1425
_journal_page_last 1430
_journal_volume 1978
_journal_year 1978
_chemical_formula_sum 'F10 N5 P5'
_chemical_name_systematic 'N5 P5 F10'
_space_group_IT_number 14
_symmetry_space_group_name_Hall '-P 2yab'
_symmetry_space_group_name_H-M 'P 1 21/a 1'
_cell_angle_alpha 90
_cell_angle_beta 97.4
_cell_angle_gamma 90
_cell_formula_units_Z 4
_cell_length_a 15.785
_cell_length_b 15.237
_cell_length_c 4.919
_cell_volume 1173.245
_citation_journal_id_ASTM JCDTBI
_cod_data_source_file Hartsuiker_JCDTBI_1978_334.cif
_cod_data_source_block F10N5P5
_cod_original_sg_symbol_Hall '-P 2ybc (z,y,-x)'
_cod_database_code 4031464

loop_
_symmetry_equiv_pos_as_xyz
x,y,z
-x+1/2,y+1/2,-z
-x,-y,-z
x-1/2,-y-1/2,z

loop_
_atom_site_label
_atom_site_type_symbol
_atom_site_fract_x
_atom_site_fract_y
_atom_site_fract_z
_atom_site_occupancy
_atom_site_U_iso_or_equiv
P5 P+1 0.1301 0.1072 0.3337 1 0.0
F8 F-1 0.2366 0.2531 0.9099 1 0.0
N2 N+1 0.0799 0.3701 0.1331 1 0.0
F7 F-1 0.3082 0.2187 0.5373 1 0.0
N5 N+1 0.0488 0.0979 0.1242 1 0.0
N4 N+1 0.1474 0.1949 0.4876 1 0.0
N1 N+1 -0.0429 0.2487 0.0709 1 0.0
P1 P+1 -0.0296 0.1513 0.0029 1 0.0
F2 F-1 -0.1093 0.1017 0.0567 1 0.0
F3 F-1 -0.0755 0.4061 0.0728 1 0.0
F6 F-1 0.1361 0.4929 0.4593 1 0.0
F1 F-1 -0.0384 0.1414 -0.3107 1 0.0
F9 F-1 0.2071 0.0799 0.1953 1 0.0
P4 P+1 0.2229 0.2572 0.5952 1 0.0
F4 F-1 -0.0183 0.3438 0.4925 1 0.0
F5 F-1 0.2119 0.4532 0.1033 1 0.0
F10 F-1 0.1311 0.0331 0.5412 1 0.0
N3 N+1 0.2194 0.3556 0.514 1 0.0
P3 P+1 0.1589 0.4112 0.3052 1 0.0
P2 P+1 -0.0096 0.3374 0.1848 1 0.0
